data_4081084
loop_
_publ_author_name
'Gock, Michael'
'Wiedemann, Bianca'
'Dietz, Christina'
'Bai, Chenyu'
'Lutter, Michael'
'Abeyawarathan, Vinusuya'
'Jurkschat, Klaus'

_publ_section_title
;
 Simplicity Meets Beauty. Trapping Molecular Dimethyltin Oxide in the
 Novel Organotinoxo Cluster [MeN(CH2CH2O)2SnMe2.Me2SnO]3
;
_journal_issue 15
_journal_name_full Organometallics
_journal_page_first 4262
_journal_paper_doi 10.1021/om400432k
_journal_volume 32
_journal_year 2013
_chemical_formula_moiety 'C24 H58 N4 Na2 O8 Sn2'
_chemical_formula_sum 'C24 H58 N4 Na2 O8 Sn2'
_chemical_formula_weight 814.10
_chemical_name_systematic
; 
 ? 
;
_space_group_IT_number 61
_space_group_name_Hall '-P 2ac 2ab'
_symmetry_cell_setting orthorhombic
_symmetry_space_group_name_Hall '-P 2ac 2ab'
_symmetry_space_group_name_H-M 'P b c a'
_atom_sites_solution_hydrogens geom
_atom_sites_solution_primary direct
_atom_sites_solution_secondary difmap
_audit_creation_method SHELXL-97
_cell_angle_alpha 90.00
_cell_angle_beta 90.00
_cell_angle_gamma 90.00
_cell_formula_units_Z 4
_cell_length_a 13.0039(4)
_cell_length_b 14.2484(4)
_cell_length_c 18.4949(5)
_cell_measurement_reflns_used 8029
_cell_measurement_temperature 173(2)
_cell_measurement_theta_max 29.6390
_cell_measurement_theta_min 3.0390
_cell_volume 3426.82(17)
_computing_cell_refinement 'CrysAlisPro, Oxford Diffraction Ltd., Version 1.171.33.55''
_computing_data_collection 'CrysAlisPro, Oxford Diffraction Ltd., Version 1.171.33.55''
_computing_data_reduction 'CrysAlisPro, Oxford Diffraction Ltd., Version 1.171.33.55''
_computing_molecular_graphics 'SHELXP-97 (Sheldrick, 1997)'
_computing_publication_material 'enCIFer Version 1.4'
_computing_structure_refinement 'SHELXL-97 (Sheldrick, 1997)'
_computing_structure_solution 'SHELXS-97 (Sheldrick, 1990)'
_diffrn_ambient_temperature 173(2)
_diffrn_measured_fraction_theta_full 1.000
_diffrn_measured_fraction_theta_max 1.000
_diffrn_measurement_device 'XcaliburS CCD Diffractometer'
_diffrn_measurement_method '\w und \y scan'
_diffrn_radiation_monochromator graphite
_diffrn_radiation_source 'fine-focus sealed tube'
_diffrn_radiation_type MoK\a
_diffrn_radiation_wavelength 0.71073
_diffrn_reflns_av_R_equivalents 0.0287
_diffrn_reflns_av_sigmaI/netI 0.0179
_diffrn_reflns_limit_h_max 15
_diffrn_reflns_limit_h_min -15
_diffrn_reflns_limit_k_max 17
_diffrn_reflns_limit_k_min -16
_diffrn_reflns_limit_l_max 22
_diffrn_reflns_limit_l_min -22
_diffrn_reflns_number 19894
_diffrn_reflns_theta_full 25.49
_diffrn_reflns_theta_max 25.49
_diffrn_reflns_theta_min 2.39
_exptl_absorpt_coefficient_mu 1.529
_exptl_absorpt_correction_T_max 1.00000
_exptl_absorpt_correction_T_min 0.89703
_exptl_absorpt_correction_type multi-scan
_exptl_absorpt_process_details
;
CrysAlisPro, Agilent Technologies,
Version 1.171.36.24 (release 03-12-2012 CrysAlis171 .NET)
(compiled Dec  3 2012,18:21:49)
Empirical absorption correction using spherical harmonics,
 implemented in SCALE3 ABSPACK scaling algorithm.
;
_exptl_crystal_colour colourless
_exptl_crystal_density_diffrn 1.578
_exptl_crystal_density_method 'not measured'
_exptl_crystal_description block
_exptl_crystal_F_000 1664
_exptl_crystal_size_max 0.33
_exptl_crystal_size_mid 0.30
_exptl_crystal_size_min 0.15
_refine_diff_density_max 1.104
_refine_diff_density_min -0.603
_refine_diff_density_rms 0.081
_refine_ls_extinction_method none
_refine_ls_goodness_of_fit_ref 1.205
_refine_ls_hydrogen_treatment mixed
_refine_ls_matrix_type full
_refine_ls_number_parameters 220
_refine_ls_number_reflns 3192
_refine_ls_number_restraints 53
_refine_ls_restrained_S_all 1.229
_refine_ls_R_factor_all 0.0387
_refine_ls_R_factor_gt 0.0345
_refine_ls_shift/su_max 0.002
_refine_ls_shift/su_mean 0.000
_refine_ls_structure_factor_coef Fsqd
_refine_ls_weighting_details 'calc w=1/[\s^2^(Fo^2^)+(0.0100P)^2^+12.0476P] where P=(Fo^2^+2Fc^2^)/3'
_refine_ls_weighting_scheme calc
_refine_ls_wR_factor_gt 0.0687
_refine_ls_wR_factor_ref 0.0700
_reflns_number_gt 2933
_reflns_number_total 3192
_reflns_threshold_expression >2sigma(I)
_cod_data_source_file om400432k_si_002.cif
_cod_data_source_block compound2
_cod_database_code 4081084

loop_
_symmetry_equiv_pos_as_xyz
'x, y, z'
'-x+1/2, -y, z+1/2'
'x+1/2, -y+1/2, -z'
'-x, y+1/2, -z+1/2'
'-x, -y, -z'
'x-1/2, y, -z-1/2'
'-x-1/2, y-1/2, z'
'x, -y-1/2, z-1/2'

loop_
_atom_site_label
_atom_site_type_symbol
_atom_site_fract_x
_atom_site_fract_y
_atom_site_fract_z
_atom_site_U_iso_or_equiv
_atom_site_adp_type
_atom_site_occupancy
_atom_site_symmetry_multiplicity
_atom_site_calc_flag
_atom_site_refinement_flags
_atom_site_disorder_assembly
_atom_site_disorder_group
Sn1 Sn 0.61664(2) 0.682502(17) 0.555698(14) 0.02221(9) Uani 1 1 d . B .
Na1 Na 0.41830(12) 0.52684(10) 0.57049(8) 0.0254(3) Uani 1 1 d . . .
O11 O 0.5187(2) 0.61190(17) 0.48136(13) 0.0214(6) Uani 1 1 d . . .
C12 C 0.4810(5) 0.6677(3) 0.4264(3) 0.0552(15) Uani 1 1 d . . .
H12A H 0.4180 0.6379 0.4069 0.066 Uiso 1 1 calc R B .
H12B H 0.5324 0.6692 0.3869 0.066 Uiso 1 1 calc R . .
C13 C 0.4566(4) 0.7635(3) 0.4463(3) 0.0511(14) Uani 1 1 d . B .
H13A H 0.3883 0.7643 0.4700 0.061 Uiso 1 1 calc R . .
H13B H 0.4515 0.8016 0.4017 0.061 Uiso 1 1 calc R . .
N14 N 0.5314(3) 0.8070(2) 0.4945(2) 0.0298(8) Uani 1 1 d . . .
C14 C 0.4753(4) 0.8699(3) 0.5437(3) 0.0558(15) Uani 1 1 d . B .
H14A H 0.4354 0.9152 0.5154 0.084 Uiso 1 1 calc R . .
H14B H 0.5244 0.9035 0.5745 0.084 Uiso 1 1 calc R . .
H14C H 0.4287 0.8329 0.5741 0.084 Uiso 1 1 calc R . .
C15 C 0.6143(4) 0.8585(3) 0.4589(3) 0.0491(13) Uani 1 1 d . B .
H15A H 0.6466 0.9014 0.4943 0.059 Uiso 1 1 calc R . .
H15B H 0.5847 0.8974 0.4197 0.059 Uiso 1 1 calc R . .
C16 C 0.6953(4) 0.7965(4) 0.4276(3) 0.0571(15) Uani 1 1 d . . .
H16A H 0.6745 0.7783 0.3781 0.069 Uiso 1 1 calc R B .
H16B H 0.7602 0.8326 0.4238 0.069 Uiso 1 1 calc R . .
O17 O 0.7140(2) 0.71495(19) 0.46782(15) 0.0297(6) Uani 1 1 d . B .
O21 O 0.4851(2) 0.66301(19) 0.61869(14) 0.0290(6) Uani 1 1 d . B .
C22 C 0.4850(4) 0.6761(3) 0.6937(2) 0.0406(11) Uani 1 1 d . . .
H22A H 0.4809 0.7440 0.7048 0.049 Uiso 1 1 calc R B .
H22B H 0.5498 0.6514 0.7145 0.049 Uiso 1 1 calc R . .
C23 C 0.3949(4) 0.6261(4) 0.7268(3) 0.0515(14) Uani 1 1 d D B .
H23A H 0.4012 0.6297 0.7801 0.062 Uiso 0.60 1 calc PR A 1
H23B H 0.3313 0.6597 0.7130 0.062 Uiso 0.60 1 calc PR A 1
H23C H 0.3299 0.6501 0.7059 0.062 Uiso 0.40 1 calc PR A 2
H23D H 0.3935 0.6369 0.7797 0.062 Uiso 0.40 1 calc PR A 2
N24 N 0.3843(8) 0.5303(7) 0.7068(9) 0.044(3) Uani 0.60 1 d PDU B 1
C24 C 0.4602(8) 0.4801(10) 0.7503(7) 0.049(2) Uani 0.60 1 d PDU B 1
H24A H 0.5292 0.5034 0.7389 0.073 Uiso 0.60 1 calc PR B 1
H24B H 0.4564 0.4128 0.7396 0.073 Uiso 0.60 1 calc PR B 1
H24C H 0.4459 0.4904 0.8018 0.073 Uiso 0.60 1 calc PR B 1
C25 C 0.2792(6) 0.5007(5) 0.7238(4) 0.0305(16) Uani 0.60 1 d PD B 1
H25A H 0.2296 0.5505 0.7104 0.037 Uiso 0.60 1 calc PR B 1
H25B H 0.2724 0.4879 0.7762 0.037 Uiso 0.60 1 calc PR B 1
C26 C 0.2585(7) 0.4125(6) 0.6808(4) 0.0317(17) Uani 0.60 1 d PD B 1
H26A H 0.1896 0.3868 0.6921 0.038 Uiso 0.60 1 calc PR B 1
H26B H 0.3110 0.3640 0.6910 0.038 Uiso 0.60 1 calc PR B 1
N24' N 0.4057(12) 0.5219(8) 0.7111(14) 0.043(5) Uani 0.40 1 d PDU B 2
C24' C 0.4967(12) 0.4704(15) 0.7405(11) 0.049(2) Uani 0.40 1 d PDU B 2
H24D H 0.5600 0.5017 0.7250 0.073 Uiso 0.40 1 calc PR B 2
H24E H 0.4963 0.4057 0.7225 0.073 Uiso 0.40 1 calc PR B 2
H24F H 0.4934 0.4698 0.7935 0.073 Uiso 0.40 1 calc PR B 2
C25' C 0.3208(9) 0.4503(11) 0.7180(7) 0.045(3) Uani 0.40 1 d PDU B 2
H25C H 0.3513 0.3873 0.7111 0.054 Uiso 0.40 1 calc PR B 2
H25D H 0.2941 0.4530 0.7680 0.054 Uiso 0.40 1 calc PR B 2
C26' C 0.2333(10) 0.4593(11) 0.6683(7) 0.044(3) Uani 0.40 1 d PDU B 2
H26C H 0.1794 0.4132 0.6813 0.052 Uiso 0.40 1 calc PR B 2
H26D H 0.2034 0.5230 0.6722 0.052 Uiso 0.40 1 calc PR B 2
O27 O 0.2642(3) 0.4444(3) 0.60218(18) 0.0446(9) Uani 1 1 d D B .
H27 H 0.262(5) 0.394(2) 0.580(3) 0.069(19) Uiso 1 1 d D . .
C31 C 0.6888(4) 0.7809(3) 0.6299(2) 0.0375(11) Uani 1 1 d . . .
H31A H 0.7256 0.7461 0.6676 0.056 Uiso 1 1 calc R B .
H31B H 0.6359 0.8203 0.6523 0.056 Uiso 1 1 calc R . .
H31C H 0.7374 0.8205 0.6033 0.056 Uiso 1 1 calc R . .
C32 C 0.6977(4) 0.5532(3) 0.5788(2) 0.0355(10) Uani 1 1 d . . .
H32A H 0.7483 0.5642 0.6171 0.053 Uiso 1 1 calc R B .
H32B H 0.7330 0.5316 0.5350 0.053 Uiso 1 1 calc R . .
H32C H 0.6485 0.5053 0.5946 0.053 Uiso 1 1 calc R . .

loop_
_atom_site_aniso_label
_atom_site_aniso_U_11
_atom_site_aniso_U_22
_atom_site_aniso_U_33
_atom_site_aniso_U_23
_atom_site_aniso_U_13
_atom_site_aniso_U_12
Sn1 0.02340(14) 0.01839(14) 0.02485(14) -0.00414(11) 0.00170(11) -0.00087(11)
Na1 0.0266(8) 0.0198(7) 0.0298(8) -0.0025(6) 0.0031(6) -0.0008(6)
O11 0.0253(14) 0.0147(12) 0.0242(13) -0.0018(11) -0.0006(11) 0.0005(11)
C12 0.078(4) 0.027(2) 0.061(3) -0.001(2) -0.036(3) 0.000(3)
C13 0.055(3) 0.027(2) 0.072(4) 0.005(2) -0.029(3) 0.000(2)
N14 0.0286(19) 0.0150(16) 0.046(2) 0.0001(15) -0.0028(16) -0.0021(14)
C14 0.056(3) 0.031(3) 0.081(4) -0.003(3) 0.008(3) 0.019(2)
C15 0.045(3) 0.029(2) 0.073(4) 0.018(2) 0.004(3) -0.005(2)
C16 0.055(3) 0.045(3) 0.072(4) 0.022(3) 0.024(3) -0.001(3)
O17 0.0241(15) 0.0303(15) 0.0346(15) 0.0009(12) 0.0070(12) -0.0022(12)
O21 0.0363(16) 0.0279(15) 0.0226(14) -0.0059(12) 0.0084(12) -0.0060(13)
C22 0.056(3) 0.039(3) 0.028(2) -0.008(2) 0.008(2) -0.006(2)
C23 0.046(3) 0.083(4) 0.025(2) 0.004(2) 0.005(2) -0.004(3)
N24 0.045(5) 0.060(5) 0.028(5) 0.014(4) -0.013(4) -0.016(4)
C24 0.051(5) 0.054(4) 0.041(4) 0.009(3) -0.002(4) 0.002(4)
C25 0.030(4) 0.035(4) 0.026(4) -0.008(3) 0.014(3) -0.005(3)
C26 0.035(5) 0.033(4) 0.027(4) -0.001(4) 0.011(3) -0.007(4)
N24' 0.041(7) 0.059(7) 0.028(7) 0.019(5) -0.016(5) -0.026(5)
C24' 0.051(5) 0.054(4) 0.041(4) 0.009(3) -0.002(4) 0.002(4)
C25' 0.043(6) 0.059(6) 0.034(5) 0.010(5) 0.008(5) -0.006(5)
C26' 0.038(6) 0.049(6) 0.043(6) 0.001(5) 0.010(5) 0.001(5)
O27 0.0319(18) 0.060(2) 0.0420(18) -0.0273(17) 0.0114(15) -0.0101(17)
C31 0.036(3) 0.036(2) 0.040(3) -0.014(2) -0.003(2) -0.007(2)
C32 0.040(3) 0.028(2) 0.038(2) -0.0034(19) -0.005(2) 0.004(2)

loop_
_atom_type_symbol
_atom_type_description
_atom_type_scat_dispersion_real
_atom_type_scat_dispersion_imag
_atom_type_scat_source
C C 0.0033 0.0016 'International Tables Vol C Tables 4.2.6.8 and 6.1.1.4'
H H 0.0000 0.0000 'International Tables Vol C Tables 4.2.6.8 and 6.1.1.4'
Na Na 0.0362 0.0249 'International Tables Vol C Tables 4.2.6.8 and 6.1.1.4'
N N 0.0061 0.0033 'International Tables Vol C Tables 4.2.6.8 and 6.1.1.4'
O O 0.0106 0.0060 'International Tables Vol C Tables 4.2.6.8 and 6.1.1.4'
Sn Sn -0.6537 1.4246 'International Tables Vol C Tables 4.2.6.8 and 6.1.1.4'

loop_
_geom_angle_atom_site_label_1
_geom_angle_atom_site_label_2
_geom_angle_atom_site_label_3
_geom_angle
_geom_angle_site_symmetry_1
_geom_angle_site_symmetry_3
O21 Sn1 O17 161.76(11) . .
O21 Sn1 O11 78.89(10) . .
O17 Sn1 O11 88.00(10) . .
O21 Sn1 C32 100.13(15) . .
O17 Sn1 C32 92.63(15) . .
O11 Sn1 C32 90.94(14) . .
O21 Sn1 C31 95.00(14) . .
O17 Sn1 C31 94.93(15) . .
O11 Sn1 C31 166.21(14) . .
C32 Sn1 C31 102.35(17) . .
O21 Sn1 N14 89.00(12) . .
O17 Sn1 N14 75.53(11) . .
O11 Sn1 N14 76.48(10) . .
C32 Sn1 N14 162.84(15) . .
C31 Sn1 N14 91.18(15) . .
O21 Sn1 Na1 41.38(8) . .
O17 Sn1 Na1 131.09(8) . .
O11 Sn1 Na1 44.93(7) . .
C32 Sn1 Na1 78.42(13) . .
C31 Sn1 Na1 133.98(13) . .
N14 Sn1 Na1 99.82(8) . .
O21 Na1 O11 137.42(12) . 5_666
O21 Na1 O27 129.29(12) . .
O11 Na1 O27 88.77(11) 5_666 .
O21 Na1 O11 68.88(10) . .
O11 Na1 O11 87.44(10) 5_666 .
O27 Na1 O11 149.44(13) . .
O21 Na1 N24 70.6(2) . .
O11 Na1 N24 118.6(2) 5_666 .
O27 Na1 N24 67.9(2) . .
O11 Na1 N24 138.8(2) . .
O21 Na1 N24' 70.2(3) . .
O11 Na1 N24' 114.0(3) 5_666 .
O27 Na1 N24' 72.0(3) . .
O11 Na1 N24' 136.5(3) . .
N24 Na1 N24' 6.9(5) . .
O21 Na1 C12 126.36(14) . 5_666
O11 Na1 C12 25.37(12) 5_666 5_666
O27 Na1 C12 84.79(16) . 5_666
O11 Na1 C12 103.56(15) . 5_666
N24 Na1 C12 94.2(3) . 5_666
N24' Na1 C12 89.1(3) . 5_666
O21 Na1 Sn1 36.80(7) . .
O11 Na1 Sn1 104.55(8) 5_666 .
O27 Na1 Sn1 166.05(10) . .
O11 Na1 Sn1 38.23(6) . .
N24 Na1 Sn1 101.4(2) . .
N24' Na1 Sn1 98.3(3) . .
C12 Na1 Sn1 105.44(12) 5_666 .
O21 Na1 Na1 104.30(10) . 5_666
O11 Na1 Na1 44.67(7) 5_666 5_666
O27 Na1 Na1 126.25(11) . 5_666
O11 Na1 Na1 42.77(7) . 5_666
N24 Na1 Na1 148.8(3) . 5_666
N24' Na1 Na1 141.9(3) . 5_666
C12 Na1 Na1 63.30(13) 5_666 5_666
Sn1 Na1 Na1 67.54(5) . 5_666
C12 O11 Sn1 114.6(2) . .
C12 O11 Na1 108.0(3) . 5_666
Sn1 O11 Na1 117.01(12) . 5_666
C12 O11 Na1 126.6(3) . .
Sn1 O11 Na1 96.85(10) . .
Na1 O11 Na1 92.56(10) 5_666 .
O11 C12 C13 115.7(4) . .
O11 C12 Na1 46.67(19) . 5_666
C13 C12 Na1 160.1(4) . 5_666
O11 C12 H12A 108.4 . .
C13 C12 H12A 108.4 . .
Na1 C12 H12A 88.4 5_666 .
O11 C12 H12B 108.4 . .
C13 C12 H12B 108.4 . .
Na1 C12 H12B 75.2 5_666 .
H12A C12 H12B 107.4 . .
C12 C13 N14 114.2(4) . .
C12 C13 H13A 108.7 . .
N14 C13 H13A 108.7 . .
C12 C13 H13B 108.7 . .
N14 C13 H13B 108.7 . .
H13A C13 H13B 107.6 . .
C13 N14 C15 115.4(4) . .
C13 N14 C14 107.9(4) . .
C15 N14 C14 109.8(4) . .
C13 N14 Sn1 106.5(2) . .
C15 N14 Sn1 104.2(3) . .
C14 N14 Sn1 113.1(3) . .
N14 C14 H14A 109.5 . .
N14 C14 H14B 109.5 . .
H14A C14 H14B 109.5 . .
N14 C14 H14C 109.5 . .
H14A C14 H14C 109.5 . .
H14B C14 H14C 109.5 . .
N14 C15 C16 113.5(4) . .
N14 C15 H15A 108.9 . .
C16 C15 H15A 108.9 . .
N14 C15 H15B 108.9 . .
C16 C15 H15B 108.9 . .
H15A C15 H15B 107.7 . .
O17 C16 C15 114.1(4) . .
O17 C16 H16A 108.7 . .
C15 C16 H16A 108.7 . .
O17 C16 H16B 108.7 . .
C15 C16 H16B 108.7 . .
H16A C16 H16B 107.6 . .
C16 O17 Sn1 119.1(3) . .
C22 O21 Sn1 122.4(3) . .
C22 O21 Na1 119.7(3) . .
Sn1 O21 Na1 101.81(11) . .
O21 C22 C23 109.9(4) . .
O21 C22 H22A 109.7 . .
C23 C22 H22A 109.7 . .
O21 C22 H22B 109.7 . .
C23 C22 H22B 109.7 . .
H22A C22 H22B 108.2 . .
N24 C23 C22 115.2(7) . .
N24 C23 N24' 11.6(9) . .
C22 C23 N24' 108.3(8) . .
N24 C23 H23A 108.5 . .
C22 C23 H23A 108.5 . .
N24' C23 H23A 103.5 . .
N24 C23 H23B 108.5 . .
C22 C23 H23B 108.5 . .
N24' C23 H23B 120.1 . .
H23A C23 H23B 107.5 . .
N24 C23 H23C 98.5 . .
C22 C23 H23C 110.0 . .
N24' C23 H23C 110.0 . .
H23A C23 H23C 116.1 . .
H23B C23 H23C 11.0 . .
N24 C23 H23D 113.9 . .
C22 C23 H23D 110.0 . .
N24' C23 H23D 110.0 . .
H23A C23 H23D 8.3 . .
H23B C23 H23D 99.5 . .
H23C C23 H23D 108.4 . .
C23 N24 C24 105.2(10) . .
C23 N24 C25 108.2(9) . .
C24 N24 C25 111.8(10) . .
C23 N24 Na1 105.0(8) . .
C24 N24 Na1 114.6(8) . .
C25 N24 Na1 111.6(8) . .
N24 C25 C26 107.0(7) . .
N24 C25 H25A 110.3 . .
C26 C25 H25A 110.3 . .
N24 C25 H25B 110.3 . .
C26 C25 H25B 110.3 . .
H25A C25 H25B 108.6 . .
C25 C26 O27 104.3(6) . .
C25 C26 H26A 110.9 . .
O27 C26 H26A 110.9 . .
C25 C26 H26B 110.9 . .
O27 C26 H26B 110.9 . .
H26A C26 H26B 108.9 . .
C24' N24' C25' 102.5(12) . .
C24' N24' C23 118.9(14) . .
C25' N24' C23 125.2(13) . .
C24' N24' Na1 109.1(13) . .
C25' N24' Na1 98.5(11) . .
C23 N24' Na1 99.8(10) . .
N24' C24' H24D 109.5 . .
N24' C24' H24E 109.5 . .
H24D C24' H24E 109.5 . .
N24' C24' H24F 109.5 . .
H24D C24' H24F 109.5 . .
H24E C24' H24F 109.5 . .
C26' C25' N24' 117.1(13) . .
C26' C25' H25C 108.0 . .
N24' C25' H25C 108.0 . .
C26' C25' H25D 108.0 . .
N24' C25' H25D 108.0 . .
H25C C25' H25D 107.3 . .
O27 C26' C25' 109.5(11) . .
O27 C26' H26C 109.8 . .
C25' C26' H26C 109.8 . .
O27 C26' H26D 109.8 . .
C25' C26' H26D 109.8 . .
H26C C26' H26D 108.2 . .
C26' O27 C26 30.7(6) . .
C26' O27 Na1 114.0(7) . .
C26 O27 Na1 114.8(4) . .
C26' O27 H27 127(4) . .
C26 O27 H27 103(4) . .
Na1 O27 H27 109(4) . .
Sn1 C31 H31A 109.5 . .
Sn1 C31 H31B 109.5 . .
H31A C31 H31B 109.5 . .
Sn1 C31 H31C 109.5 . .
H31A C31 H31C 109.5 . .
H31B C31 H31C 109.5 . .
Sn1 C32 H32A 109.5 . .
Sn1 C32 H32B 109.5 . .
H32A C32 H32B 109.5 . .
Sn1 C32 H32C 109.5 . .
H32A C32 H32C 109.5 . .
H32B C32 H32C 109.5 . .

loop_
_geom_bond_atom_site_label_1
_geom_bond_atom_site_label_2
_geom_bond_distance
_geom_bond_site_symmetry_2
Sn1 O21 2.089(3) .
Sn1 O17 2.112(3) .
Sn1 O11 2.127(3) .
Sn1 C32 2.165(4) .
Sn1 C31 2.174(4) .
Sn1 N14 2.378(3) .
Sn1 Na1 3.4126(15) .
Na1 O21 2.305(3) .
Na1 O11 2.345(3) 5_666
Na1 O27 2.396(4) .
Na1 O11 2.427(3) .
Na1 N24 2.560(17) .
Na1 N24' 2.61(3) .
Na1 C12 3.067(5) 5_666
Na1 Na1 3.449(3) 5_666
O11 C12 1.381(5) .
O11 Na1 2.345(3) 5_666
C12 C13 1.448(7) .
C12 Na1 3.067(5) 5_666
C12 H12A 0.9900 .
C12 H12B 0.9900 .
C13 N14 1.459(6) .
C13 H13A 0.9900 .
C13 H13B 0.9900 .
N14 C15 1.462(6) .
N14 C14 1.471(6) .
C14 H14A 0.9800 .
C14 H14B 0.9800 .
C14 H14C 0.9800 .
C15 C16 1.491(7) .
C15 H15A 0.9900 .
C15 H15B 0.9900 .
C16 O17 1.401(6) .
C16 H16A 0.9900 .
C16 H16B 0.9900 .
O21 C22 1.400(5) .
C22 C23 1.502(7) .
C22 H22A 0.9900 .
C22 H22B 0.9900 .
C23 N24 1.421(10) .
C23 N24' 1.520(12) .
C23 H23A 0.9900 .
C23 H23B 0.9900 .
C23 H23C 0.9900 .
C23 H23D 0.9900 .
N24 C24 1.461(11) .
N24 C25 1.465(11) .
C24 H24A 0.9800 .
C24 H24B 0.9800 .
C24 H24C 0.9800 .
C25 C26 1.512(9) .
C25 H25A 0.9900 .
C25 H25B 0.9900 .
C26 O27 1.524(8) .
C26 H26A 0.9900 .
C26 H26B 0.9900 .
N24' C24' 1.495(13) .
N24' C25' 1.509(12) .
C24' H24D 0.9800 .
C24' H24E 0.9800 .
C24' H24F 0.9800 .
C25' C26' 1.468(14) .
C25' H25C 0.9900 .
C25' H25D 0.9900 .
C26' O27 1.304(14) .
C26' H26C 0.9900 .
C26' H26D 0.9900 .
O27 H27 0.83(2) .
C31 H31A 0.9800 .
C31 H31B 0.9800 .
C31 H31C 0.9800 .
C32 H32A 0.9800 .
C32 H32B 0.9800 .
C32 H32C 0.9800 .

loop_
_geom_hbond_atom_site_label_D
_geom_hbond_atom_site_label_H
_geom_hbond_atom_site_label_A
_geom_hbond_distance_DH
_geom_hbond_distance_HA
_geom_hbond_distance_DA
_geom_hbond_angle_DHA
_geom_hbond_site_symmetry_A
O27 H27 O17 0.83(2) 1.81(2) 2.629(4) 168(6) 5_666

loop_
_geom_torsion_atom_site_label_1
_geom_torsion_atom_site_label_2
_geom_torsion_atom_site_label_3
_geom_torsion_atom_site_label_4
_geom_torsion
_geom_torsion_site_symmetry_1
_geom_torsion_site_symmetry_4
O17 Sn1 Na1 O21 -156.41(16) . .
O11 Sn1 Na1 O21 -136.47(16) . .
C32 Sn1 Na1 O21 120.28(17) . .
C31 Sn1 Na1 O21 24.2(2) . .
N14 Sn1 Na1 O21 -77.10(15) . .
O21 Sn1 Na1 O11 -157.37(15) . 5_666
O17 Sn1 Na1 O11 46.22(14) . 5_666
O11 Sn1 Na1 O11 66.16(14) . 5_666
C32 Sn1 Na1 O11 -37.09(14) . 5_666
C31 Sn1 Na1 O11 -133.16(19) . 5_666
N14 Sn1 Na1 O11 125.53(12) . 5_666
O21 Sn1 Na1 O27 5.1(5) . .
O17 Sn1 Na1 O27 -151.3(5) . .
O11 Sn1 Na1 O27 -131.4(5) . .
C32 Sn1 Na1 O27 125.3(5) . .
C31 Sn1 Na1 O27 29.3(5) . .
N14 Sn1 Na1 O27 -72.0(5) . .
O21 Sn1 Na1 O11 136.47(16) . .
O17 Sn1 Na1 O11 -19.94(15) . .
C32 Sn1 Na1 O11 -103.25(16) . .
C31 Sn1 Na1 O11 160.7(2) . .
N14 Sn1 Na1 O11 59.37(13) . .
O21 Sn1 Na1 N24 -33.5(3) . .
O17 Sn1 Na1 N24 170.1(3) . .
O11 Sn1 Na1 N24 -170.0(3) . .
C32 Sn1 Na1 N24 86.8(3) . .
C31 Sn1 Na1 N24 -9.3(3) . .
N14 Sn1 Na1 N24 -110.6(3) . .
O21 Sn1 Na1 N24' -39.8(3) . .
O17 Sn1 Na1 N24' 163.8(3) . .
O11 Sn1 Na1 N24' -176.3(3) . .
C32 Sn1 Na1 N24' 80.5(3) . .
C31 Sn1 Na1 N24' -15.6(4) . .
N14 Sn1 Na1 N24' -116.9(3) . .
O21 Sn1 Na1 C12 -131.10(17) . 5_666
O17 Sn1 Na1 C12 72.48(15) . 5_666
O11 Sn1 Na1 C12 92.42(15) . 5_666
C32 Sn1 Na1 C12 -10.83(16) . 5_666
C31 Sn1 Na1 C12 -106.9(2) . 5_666
N14 Sn1 Na1 C12 151.80(14) . 5_666
O21 Sn1 Na1 Na1 177.11(14) . 5_666
O17 Sn1 Na1 Na1 20.69(12) . 5_666
O11 Sn1 Na1 Na1 40.64(10) . 5_666
C32 Sn1 Na1 Na1 -62.62(13) . 5_666
C31 Sn1 Na1 Na1 -158.69(18) . 5_666
N14 Sn1 Na1 Na1 100.01(10) . 5_666
O21 Sn1 O11 C12 108.0(4) . .
O17 Sn1 O11 C12 -59.2(4) . .
C32 Sn1 O11 C12 -151.8(4) . .
C31 Sn1 O11 C12 43.4(7) . .
N14 Sn1 O11 C12 16.4(3) . .
Na1 Sn1 O11 C12 135.7(4) . .
O21 Sn1 O11 Na1 -124.06(14) . 5_666
O17 Sn1 O11 Na1 68.68(13) . 5_666
C32 Sn1 O11 Na1 -23.92(17) . 5_666
C31 Sn1 O11 Na1 171.3(6) . 5_666
N14 Sn1 O11 Na1 144.28(16) . 5_666
Na1 Sn1 O11 Na1 -96.42(14) . 5_666
O21 Sn1 O11 Na1 -27.65(10) . .
O17 Sn1 O11 Na1 165.10(11) . .
C32 Sn1 O11 Na1 72.50(15) . .
C31 Sn1 O11 Na1 -92.3(6) . .
N14 Sn1 O11 Na1 -119.30(12) . .
O21 Na1 O11 C12 -101.5(3) . .
O11 Na1 O11 C12 114.7(3) 5_666 .
O27 Na1 O11 C12 31.5(4) . .
N24 Na1 O11 C12 -112.7(5) . .
N24' Na1 O11 C12 -122.3(5) . .
C12 Na1 O11 C12 134.4(3) 5_666 .
Sn1 Na1 O11 C12 -127.7(3) . .
Na1 Na1 O11 C12 114.7(3) 5_666 .
O21 Na1 O11 Sn1 26.25(10) . .
O11 Na1 O11 Sn1 -117.59(13) 5_666 .
O27 Na1 O11 Sn1 159.2(2) . .
N24 Na1 O11 Sn1 15.0(4) . .
N24' Na1 O11 Sn1 5.4(5) . .
C12 Na1 O11 Sn1 -97.85(13) 5_666 .
Na1 Na1 O11 Sn1 -117.59(13) 5_666 .
O21 Na1 O11 Na1 143.84(13) . 5_666
O11 Na1 O11 Na1 0.0 5_666 5_666
O27 Na1 O11 Na1 -83.2(2) . 5_666
N24 Na1 O11 Na1 132.6(4) . 5_666
N24' Na1 O11 Na1 123.0(5) . 5_666
C12 Na1 O11 Na1 19.75(12) 5_666 5_666
Sn1 Na1 O11 Na1 117.59(13) . 5_666
Sn1 O11 C12 C13 -36.5(6) . .
Na1 O11 C12 C13 -168.8(4) 5_666 .
Na1 O11 C12 C13 83.8(5) . .
Sn1 O11 C12 Na1 132.3(3) . 5_666
Na1 O11 C12 Na1 -107.4(3) . 5_666
O11 C12 C13 N14 41.0(7) . .
Na1 C12 C13 N14 16.5(16) 5_666 .
C12 C13 N14 C15 91.4(6) . .
C12 C13 N14 C14 -145.3(5) . .
C12 C13 N14 Sn1 -23.7(6) . .
O21 Sn1 N14 C13 -74.5(3) . .
O17 Sn1 N14 C13 95.8(3) . .
O11 Sn1 N14 C13 4.3(3) . .
C32 Sn1 N14 C13 48.2(6) . .
C31 Sn1 N14 C13 -169.5(3) . .
Na1 Sn1 N14 C13 -34.4(3) . .
O21 Sn1 N14 C15 163.1(3) . .
O17 Sn1 N14 C15 -26.7(3) . .
O11 Sn1 N14 C15 -118.1(3) . .
C32 Sn1 N14 C15 -74.3(6) . .
C31 Sn1 N14 C15 68.1(3) . .
Na1 Sn1 N14 C15 -156.8(3) . .
O21 Sn1 N14 C14 43.8(3) . .
O17 Sn1 N14 C14 -145.9(3) . .
O11 Sn1 N14 C14 122.7(3) . .
C32 Sn1 N14 C14 166.5(5) . .
C31 Sn1 N14 C14 -51.1(3) . .
Na1 Sn1 N14 C14 84.0(3) . .
C13 N14 C15 C16 -76.8(6) . .
C14 N14 C15 C16 161.0(5) . .
Sn1 N14 C15 C16 39.7(5) . .
N14 C15 C16 O17 -34.4(7) . .
C15 C16 O17 Sn1 7.7(6) . .
O21 Sn1 O17 C16 43.8(5) . .
O11 Sn1 O17 C16 87.5(4) . .
C32 Sn1 O17 C16 178.4(4) . .
C31 Sn1 O17 C16 -79.0(4) . .
N14 Sn1 O17 C16 11.0(4) . .
Na1 Sn1 O17 C16 101.5(4) . .
O17 Sn1 O21 C22 -148.5(4) . .
O11 Sn1 O21 C22 166.8(3) . .
C32 Sn1 O21 C22 77.8(3) . .
C31 Sn1 O21 C22 -25.7(3) . .
N14 Sn1 O21 C22 -116.8(3) . .
Na1 Sn1 O21 C22 137.1(4) . .
O17 Sn1 O21 Na1 74.5(4) . .
O11 Sn1 O21 Na1 29.71(11) . .
C32 Sn1 O21 Na1 -59.25(16) . .
C31 Sn1 O21 Na1 -162.77(16) . .
N14 Sn1 O21 Na1 106.13(13) . .
O11 Na1 O21 C22 -105.1(3) 5_666 .
O27 Na1 O21 C22 43.1(4) . .
O11 Na1 O21 C22 -165.7(3) . .
N24 Na1 O21 C22 6.5(4) . .
N24' Na1 O21 C22 -0.8(5) . .
C12 Na1 O21 C22 -74.1(4) 5_666 .
Sn1 Na1 O21 C22 -138.5(4) . .
Na1 Na1 O21 C22 -141.3(3) 5_666 .
O11 Na1 O21 Sn1 33.4(2) 5_666 .
O27 Na1 O21 Sn1 -178.42(14) . .
O11 Na1 O21 Sn1 -27.18(10) . .
N24 Na1 O21 Sn1 145.0(3) . .
N24' Na1 O21 Sn1 137.7(4) . .
C12 Na1 O21 Sn1 64.4(2) 5_666 .
Na1 Na1 O21 Sn1 -2.76(13) 5_666 .
Sn1 O21 C22 C23 -160.2(3) . .
Na1 O21 C22 C23 -30.4(5) . .
O21 C22 C23 N24 51.4(9) . .
O21 C22 C23 N24' 61.4(10) . .
C22 C23 N24 C24 78.0(11) . .
N24' C23 N24 C24 22(7) . .
C22 C23 N24 C25 -162.4(8) . .
N24' C23 N24 C25 142(9) . .
C22 C23 N24 Na1 -43.2(7) . .
N24' C23 N24 Na1 -99(8) . .
O21 Na1 N24 C23 19.3(5) . .
O11 Na1 N24 C23 153.5(5) 5_666 .
O27 Na1 N24 C23 -130.9(7) . .
O11 Na1 N24 C23 30.4(9) . .
N24' Na1 N24 C23 104(3) . .
C12 Na1 N24 C23 146.5(6) 5_666 .
Sn1 Na1 N24 C23 39.8(6) . .
Na1 Na1 N24 C23 105.0(6) 5_666 .
O21 Na1 N24 C24 -95.6(8) . .
O11 Na1 N24 C24 38.6(8) 5_666 .
O27 Na1 N24 C24 114.3(8) . .
O11 Na1 N24 C24 -84.5(8) . .
N24' Na1 N24 C24 -10(3) . .
C12 Na1 N24 C24 31.6(8) 5_666 .
Sn1 Na1 N24 C24 -75.0(8) . .
Na1 Na1 N24 C24 -9.9(10) 5_666 .
O21 Na1 N24 C25 136.2(7) . .
O11 Na1 N24 C25 -89.6(7) 5_666 .
O27 Na1 N24 C25 -14.0(6) . .
O11 Na1 N24 C25 147.3(5) . .
N24' Na1 N24 C25 -139(4) . .
C12 Na1 N24 C25 -96.6(6) 5_666 .
Sn1 Na1 N24 C25 156.7(6) . .
Na1 Na1 N24 C25 -138.2(5) 5_666 .
C23 N24 C25 C26 161.5(9) . .
C24 N24 C25 C26 -83.2(12) . .
Na1 N24 C25 C26 46.5(9) . .
N24 C25 C26 O27 -63.9(10) . .
N24 C23 N24' C24' -170(9) . .
C22 C23 N24' C24' 62.2(19) . .
N24 C23 N24' C25' -36(6) . .
C22 C23 N24' C25' -163.9(17) . .
N24 C23 N24' Na1 72(8) . .
C22 C23 N24' Na1 -56.1(7) . .
O21 Na1 N24' C24' -95.5(11) . .
O11 Na1 N24' C24' 38.6(11) 5_666 .
O27 Na1 N24' C24' 118.8(11) . .
O11 Na1 N24' C24' -74.8(11) . .
N24 Na1 N24' C24' 172(4) . .
C12 Na1 N24' C24' 34.0(11) 5_666 .
Sn1 Na1 N24' C24' -71.5(11) . .
Na1 Na1 N24' C24' -7.5(13) 5_666 .
O21 Na1 N24' C25' 158.0(9) . .
O11 Na1 N24' C25' -67.9(9) 5_666 .
O27 Na1 N24' C25' 12.4(8) . .
O11 Na1 N24' C25' 178.7(7) . .
N24 Na1 N24' C25' 66(3) . .
C12 Na1 N24' C25' -72.5(9) 5_666 .
Sn1 Na1 N24' C25' -177.9(8) . .
Na1 Na1 N24' C25' -114.0(9) 5_666 .
O21 Na1 N24' C23 29.9(6) . .
O11 Na1 N24' C23 164.0(5) 5_666 .
O27 Na1 N24' C23 -115.8(7) . .
O11 Na1 N24' C23 50.5(9) . .
N24 Na1 N24' C23 -63(3) . .
C12 Na1 N24' C23 159.4(7) 5_666 .
Sn1 Na1 N24' C23 53.9(7) . .
Na1 Na1 N24' C23 117.9(6) 5_666 .
C24' N24' C25' C26' -154.7(15) . .
C23 N24' C25' C26' 66(3) . .
Na1 N24' C25' C26' -42.9(15) . .
N24' C25' C26' O27 66(2) . .
C25' C26' O27 C26 51.7(11) . .
C25' C26' O27 Na1 -46.9(14) . .
C25 C26 O27 C26' -42.9(12) . .
C25 C26 O27 Na1 52.8(7) . .
O21 Na1 O27 C26' -24.8(8) . .
O11 Na1 O27 C26' 134.2(8) 5_666 .
O11 Na1 O27 C26' -142.9(8) . .
N24 Na1 O27 C26' 12.5(8) . .
N24' Na1 O27 C26' 18.4(8) . .
C12 Na1 O27 C26' 109.1(8) 5_666 .
Sn1 Na1 O27 C26' -28.8(10) . .
Na1 Na1 O27 C26' 160.4(8) 5_666 .
O21 Na1 O27 C26 -58.6(4) . .
O11 Na1 O27 C26 100.5(4) 5_666 .
O11 Na1 O27 C26 -176.6(4) . .
N24 Na1 O27 C26 -21.3(5) . .
N24' Na1 O27 C26 -15.3(5) . .
C12 Na1 O27 C26 75.4(4) 5_666 .
Sn1 Na1 O27 C26 -62.5(7) . .
Na1 Na1 O27 C26 126.6(4) 5_666 .
